data_4129452
loop_
_publ_author_name
'Al-Afyouni, Malik H'
'Suturina, Elizaveta'
'Pathak, Shubhrodeep'
'Atanasov, Mihail'
'Bill, Eckhard'
'DeRosha, Daniel E.'
'Brennessel, William W.'
'Neese, Frank'
'Holland, Patrick L.'

_publ_section_title
;
 Spin Isomers and Ligand Isomerization in a Three-Coordinate Cobalt(I)
 Carbonyl Complex.
;
_journal_issue 33
_journal_name_full 'Journal of the American Chemical Society'
_journal_page_first 10689
_journal_page_last 10699
_journal_paper_doi 10.1021/jacs.5b06078
_journal_volume 137
_journal_year 2015
_chemical_formula_moiety 'C36 H53 Co N2 O'
_chemical_formula_sum 'C36 H53 Co N2 O'
_chemical_formula_weight 588.73
_chemical_name_common holma05
_space_group_IT_number 33
_space_group_name_Hall 'P 2c -2n'
_space_group_name_H-M_alt 'P n a 21'
_symmetry_cell_setting orthorhombic
_symmetry_space_group_name_H-M 'P n a 21'
_atom_sites_solution_hydrogens geom
_atom_sites_solution_primary direct
_atom_sites_solution_secondary difmap
_audit_creation_method SHELXL-97
_cell_angle_alpha 90.00
_cell_angle_beta 90.00
_cell_angle_gamma 90.00
_cell_formula_units_Z 4
_cell_length_a 20.447(3)
_cell_length_b 14.3930(19)
_cell_length_c 10.9118(14)
_cell_measurement_reflns_used 3994
_cell_measurement_temperature 100.0(5)
_cell_measurement_theta_max 38.07
_cell_measurement_theta_min 2.44
_cell_volume 3211.3(8)
_computing_cell_refinement 'SAINT (Bruker, 2009)'
_computing_data_collection 'APEX2 (Bruker, 2012)'
_computing_data_reduction 'SAINT (Bruker, 2009)'
_computing_molecular_graphics 'SHELXTL (Sheldrick, 2008)'
_computing_publication_material 'SHELXTL (Sheldrick, 2008)'
_computing_structure_refinement 'SHELXL-97 (Sheldrick, 2008)'
_computing_structure_solution 'SIR97 (Altomare et al., 1999)'
_diffrn_ambient_temperature 100.0(5)
_diffrn_measured_fraction_theta_full 1.000
_diffrn_measured_fraction_theta_max 1.000
_diffrn_measurement_device_type 'Bruker SMART APEX II CCD Platform'
_diffrn_measurement_method 'area detector, \w scans per \f'
_diffrn_radiation_monochromator graphite
_diffrn_radiation_source 'fine-focus sealed tube'
_diffrn_radiation_type MoK\a
_diffrn_radiation_wavelength 0.71073
_diffrn_reflns_av_R_equivalents 0.0558
_diffrn_reflns_av_sigmaI/netI 0.0418
_diffrn_reflns_limit_h_max 35
_diffrn_reflns_limit_h_min -35
_diffrn_reflns_limit_k_max 24
_diffrn_reflns_limit_k_min -24
_diffrn_reflns_limit_l_max 18
_diffrn_reflns_limit_l_min -18
_diffrn_reflns_number 116867
_diffrn_reflns_theta_full 37.78
_diffrn_reflns_theta_max 37.78
_diffrn_reflns_theta_min 1.73
_diffrn_standards_number 0
_exptl_absorpt_coefficient_mu 0.564
_exptl_absorpt_correction_T_max 0.9354
_exptl_absorpt_correction_T_min 0.8058
_exptl_absorpt_correction_type multi-scan
_exptl_absorpt_process_details 'SADABS (Sheldrick, 2008)'
_exptl_crystal_colour 'dark red-orange'
_exptl_crystal_density_diffrn 1.218
_exptl_crystal_density_method 'not measured'
_exptl_crystal_description block
_exptl_crystal_F_000 1272
_exptl_crystal_size_max 0.40
_exptl_crystal_size_mid 0.36
_exptl_crystal_size_min 0.12
_refine_diff_density_max 0.848
_refine_diff_density_min -0.541
_refine_diff_density_rms 0.067
_refine_ls_abs_structure_details 'Flack H D (1983), 8235 Friedel pairs, Acta Cryst. A39, 876-881'
_refine_ls_abs_structure_Flack 0.000(9)
_refine_ls_extinction_method none
_refine_ls_goodness_of_fit_ref 1.014
_refine_ls_hydrogen_treatment constr
_refine_ls_matrix_type full
_refine_ls_number_parameters 376
_refine_ls_number_reflns 17183
_refine_ls_number_restraints 1
_refine_ls_restrained_S_all 1.014
_refine_ls_R_factor_all 0.0524
_refine_ls_R_factor_gt 0.0383
_refine_ls_shift/su_max 0.002
_refine_ls_shift/su_mean 0.000
_refine_ls_structure_factor_coef Fsqd
_refine_ls_weighting_details 'calc w=1/[\s^2^(Fo^2^)+(0.0561P)^2^+0.0000P] where P=(Fo^2^+2Fc^2^)/3'
_refine_ls_weighting_scheme calc
_refine_ls_wR_factor_gt 0.0897
_refine_ls_wR_factor_ref 0.0960
_reflns_number_gt 14299
_reflns_number_total 17183
_reflns_threshold_expression >2sigma(I)
_cod_data_source_file ja5b06078_si_002.cif
_cod_data_source_block LCo(CO)
_cod_original_cell_volume 3211.2(7)
_cod_database_code 4129452

loop_
_symmetry_equiv_pos_as_xyz
'x, y, z'
'-x, -y, z+1/2'
'x+1/2, -y+1/2, z'
'-x+1/2, y+1/2, z+1/2'

loop_
_atom_site_label
_atom_site_type_symbol
_atom_site_fract_x
_atom_site_fract_y
_atom_site_fract_z
_atom_site_U_iso_or_equiv
_atom_site_adp_type
_atom_site_occupancy
_atom_site_symmetry_multiplicity
_atom_site_calc_flag
_atom_site_refinement_flags
Co1 Co 0.137855(6) 0.701074(9) 0.086361(17) 0.01127(3) Uani 1 1 d .
C1 C 0.20747(5) 0.76849(8) 0.11042(10) 0.01516(19) Uani 1 1 d .
O1 O 0.25049(5) 0.81938(7) 0.12362(11) 0.0245(2) Uani 1 1 d .
N11 N 0.17469(4) 0.58243(6) 0.05281(8) 0.01097(14) Uani 1 1 d .
N21 N 0.05500(4) 0.66602(7) 0.05031(9) 0.01336(15) Uani 1 1 d .
C11 C 0.16668(6) 0.40707(7) -0.00732(10) 0.01367(17) Uani 1 1 d .
C21 C 0.13995(5) 0.50789(8) 0.01692(9) 0.01137(16) Uani 1 1 d .
C31 C 0.07159(5) 0.51260(8) -0.00400(11) 0.01423(18) Uani 1 1 d .
H31A H 0.0516 0.4562 -0.0293 0.017 Uiso 1 1 calc R
C41 C 0.02985(5) 0.58790(8) 0.00728(10) 0.01285(17) Uani 1 1 d .
C51 C -0.04412(5) 0.57401(8) -0.01237(11) 0.01526(19) Uani 1 1 d .
C61 C 0.23989(6) 0.38643(8) 0.01263(12) 0.0173(2) Uani 1 1 d .
H61A H 0.2483 0.3204 -0.0028 0.026 Uiso 1 1 calc R
H61B H 0.2519 0.4015 0.0973 0.026 Uiso 1 1 calc R
H61C H 0.2660 0.4242 -0.0439 0.026 Uiso 1 1 calc R
C71 C 0.13021(5) 0.33972(8) 0.07806(14) 0.01780(19) Uani 1 1 d .
H71A H 0.0831 0.3445 0.0633 0.027 Uiso 1 1 calc R
H71B H 0.1396 0.3557 0.1636 0.027 Uiso 1 1 calc R
H71C H 0.1447 0.2760 0.0618 0.027 Uiso 1 1 calc R
C81 C 0.15141(6) 0.38171(9) -0.14174(11) 0.0189(2) Uani 1 1 d .
H81A H 0.1041 0.3850 -0.1554 0.028 Uiso 1 1 calc R
H81B H 0.1668 0.3185 -0.1586 0.028 Uiso 1 1 calc R
H81C H 0.1736 0.4255 -0.1965 0.028 Uiso 1 1 calc R
C91 C -0.06777(6) 0.49970(9) 0.07859(14) 0.0221(2) Uani 1 1 d .
H91A H -0.1151 0.4914 0.0700 0.033 Uiso 1 1 calc R
H91B H -0.0577 0.5196 0.1624 0.033 Uiso 1 1 calc R
H91C H -0.0456 0.4408 0.0614 0.033 Uiso 1 1 calc R
C101 C -0.05711(6) 0.53884(10) -0.14297(12) 0.0205(2) Uani 1 1 d .
H10A H -0.1043 0.5317 -0.1554 0.031 Uiso 1 1 calc R
H10B H -0.0355 0.4787 -0.1546 0.031 Uiso 1 1 calc R
H10C H -0.0398 0.5836 -0.2023 0.031 Uiso 1 1 calc R
C111 C -0.08345(6) 0.66256(9) 0.01188(14) 0.0216(2) Uani 1 1 d .
H11A H -0.1302 0.6495 0.0019 0.032 Uiso 1 1 calc R
H11B H -0.0702 0.7108 -0.0464 0.032 Uiso 1 1 calc R
H11C H -0.0751 0.6841 0.0956 0.032 Uiso 1 1 calc R
C12 C 0.24537(5) 0.57888(7) 0.06329(9) 0.01203(18) Uani 1 1 d .
C22 C 0.28388(6) 0.59214(8) -0.04173(10) 0.01466(18) Uani 1 1 d .
C32 C 0.35173(6) 0.59028(10) -0.02922(12) 0.0200(2) Uani 1 1 d .
H32A H 0.3783 0.5991 -0.0997 0.024 Uiso 1 1 calc R
C42 C 0.38135(5) 0.57588(9) 0.08305(15) 0.0219(2) Uani 1 1 d .
H42A H 0.4276 0.5725 0.0893 0.026 Uiso 1 1 calc R
C52 C 0.34251(6) 0.56638(10) 0.18655(13) 0.0190(2) Uani 1 1 d .
H52A H 0.3627 0.5584 0.2642 0.023 Uiso 1 1 calc R
C62 C 0.27438(5) 0.56837(8) 0.17912(11) 0.01321(17) Uani 1 1 d .
C72 C 0.25410(6) 0.61116(9) -0.16679(10) 0.01621(19) Uani 1 1 d .
H72A H 0.2062 0.5977 -0.1625 0.019 Uiso 1 1 calc R
C82 C 0.26306(8) 0.71390(9) -0.19752(14) 0.0247(3) Uani 1 1 d .
H82A H 0.2399 0.7518 -0.1368 0.037 Uiso 1 1 calc R
H82B H 0.2453 0.7264 -0.2793 0.037 Uiso 1 1 calc R
H82C H 0.3097 0.7294 -0.1962 0.037 Uiso 1 1 calc R
C92 C 0.28402(7) 0.55138(11) -0.26845(12) 0.0250(3) Uani 1 1 d .
H92A H 0.2592 0.5601 -0.3444 0.038 Uiso 1 1 calc R
H92B H 0.2825 0.4858 -0.2443 0.038 Uiso 1 1 calc R
H92C H 0.3296 0.5700 -0.2817 0.038 Uiso 1 1 calc R
C102 C 0.23530(5) 0.55922(8) 0.29651(10) 0.01429(18) Uani 1 1 d .
H10D H 0.1879 0.5658 0.2757 0.017 Uiso 1 1 calc R
C112 C 0.25342(7) 0.63686(10) 0.38621(12) 0.0227(2) Uani 1 1 d .
H11D H 0.2494 0.6971 0.3451 0.034 Uiso 1 1 calc R
H11E H 0.2986 0.6282 0.4140 0.034 Uiso 1 1 calc R
H11F H 0.2239 0.6349 0.4569 0.034 Uiso 1 1 calc R
C122 C 0.24511(7) 0.46463(9) 0.35769(12) 0.0204(2) Uani 1 1 d .
H12A H 0.2289 0.4155 0.3034 0.031 Uiso 1 1 calc R
H12B H 0.2210 0.4629 0.4352 0.031 Uiso 1 1 calc R
H12C H 0.2918 0.4548 0.3737 0.031 Uiso 1 1 calc R
C13 C 0.05063(5) 0.76222(7) 0.04429(10) 0.01234(17) Uani 1 1 d .
C23 C 0.06720(6) 0.80435(8) 0.15934(11) 0.01442(18) Uani 1 1 d .
C33 C 0.08106(6) 0.90185(9) 0.15692(12) 0.0183(2) Uani 1 1 d .
H33A H 0.0945 0.9319 0.2302 0.022 Uiso 1 1 calc R
C43 C 0.07551(6) 0.95232(8) 0.05242(13) 0.0199(2) Uani 1 1 d .
H43A H 0.0849 1.0170 0.0538 0.024 Uiso 1 1 calc R
C53 C 0.05589(6) 0.90969(8) -0.05869(11) 0.0176(2) Uani 1 1 d .
H53A H 0.0505 0.9471 -0.1297 0.021 Uiso 1 1 calc R
C63 C 0.04453(5) 0.81640(8) -0.06684(10) 0.01393(18) Uani 1 1 d .
C73 C 0.04696(6) 0.76216(9) 0.28178(11) 0.0182(2) Uani 1 1 d .
H73A H 0.0384 0.6946 0.2679 0.022 Uiso 1 1 calc R
C83 C 0.09931(8) 0.77010(17) 0.38025(14) 0.0376(4) Uani 1 1 d .
H83A H 0.0853 0.7363 0.4536 0.056 Uiso 1 1 calc R
H83B H 0.1061 0.8357 0.4008 0.056 Uiso 1 1 calc R
H83C H 0.1403 0.7435 0.3498 0.056 Uiso 1 1 calc R
C93 C -0.01689(7) 0.80628(10) 0.32580(13) 0.0237(3) Uani 1 1 d .
H93A H -0.0510 0.7965 0.2641 0.035 Uiso 1 1 calc R
H93B H -0.0103 0.8731 0.3382 0.035 Uiso 1 1 calc R
H93C H -0.0302 0.7775 0.4033 0.035 Uiso 1 1 calc R
C103 C 0.03279(7) 0.76956(9) -0.18879(11) 0.0192(2) Uani 1 1 d .
H10E H 0.0057 0.7128 -0.1736 0.023 Uiso 1 1 calc R
C113 C 0.09806(10) 0.73828(16) -0.24345(15) 0.0421(5) Uani 1 1 d .
H11G H 0.1191 0.6939 -0.1879 0.063 Uiso 1 1 calc R
H11H H 0.1266 0.7924 -0.2546 0.063 Uiso 1 1 calc R
H11I H 0.0903 0.7085 -0.3229 0.063 Uiso 1 1 calc R
C123 C -0.00338(8) 0.82985(13) -0.28164(14) 0.0309(3) Uani 1 1 d .
H12D H -0.0450 0.8506 -0.2464 0.046 Uiso 1 1 calc R
H12E H -0.0119 0.7936 -0.3560 0.046 Uiso 1 1 calc R
H12F H 0.0235 0.8841 -0.3022 0.046 Uiso 1 1 calc R

loop_
_atom_site_aniso_label
_atom_site_aniso_U_11
_atom_site_aniso_U_22
_atom_site_aniso_U_33
_atom_site_aniso_U_23
_atom_site_aniso_U_13
_atom_site_aniso_U_12
Co1 0.01101(5) 0.01034(5) 0.01246(5) -0.00150(6) -0.00077(6) -0.00003(4)
C1 0.0161(4) 0.0140(4) 0.0154(5) -0.0015(3) -0.0007(3) 0.0006(4)
O1 0.0199(4) 0.0217(4) 0.0318(5) -0.0029(4) -0.0010(4) -0.0067(3)
N11 0.0110(3) 0.0113(3) 0.0107(3) -0.0005(3) -0.0002(3) -0.0001(3)
N21 0.0125(4) 0.0123(4) 0.0153(4) -0.0012(3) -0.0017(3) 0.0011(3)
C11 0.0167(4) 0.0106(4) 0.0137(4) -0.0011(3) -0.0012(3) 0.0007(3)
C21 0.0128(4) 0.0110(4) 0.0103(4) -0.0001(3) -0.0001(3) 0.0003(3)
C31 0.0140(4) 0.0128(4) 0.0159(4) -0.0021(3) -0.0019(3) -0.0002(3)
C41 0.0127(4) 0.0134(4) 0.0125(4) -0.0009(3) -0.0007(3) -0.0004(3)
C51 0.0116(4) 0.0172(5) 0.0169(5) -0.0017(4) -0.0018(3) -0.0002(3)
C61 0.0166(5) 0.0129(4) 0.0222(5) -0.0023(4) -0.0020(4) 0.0027(4)
C71 0.0211(5) 0.0141(4) 0.0182(5) 0.0023(5) -0.0005(5) -0.0006(3)
C81 0.0239(5) 0.0170(5) 0.0157(5) -0.0043(4) -0.0024(4) 0.0031(4)
C91 0.0170(4) 0.0245(5) 0.0246(6) 0.0024(6) 0.0013(5) -0.0017(4)
C101 0.0179(5) 0.0240(6) 0.0196(5) -0.0033(4) -0.0043(4) -0.0008(4)
C111 0.0133(5) 0.0204(5) 0.0312(6) -0.0043(5) -0.0020(4) 0.0022(4)
C12 0.0120(4) 0.0103(4) 0.0138(5) 0.0008(3) -0.0009(3) -0.0004(3)
C22 0.0158(4) 0.0134(4) 0.0148(4) 0.0015(4) 0.0023(3) 0.0004(4)
C32 0.0152(5) 0.0235(6) 0.0214(5) 0.0030(5) 0.0046(4) -0.0009(4)
C42 0.0117(4) 0.0273(5) 0.0265(5) 0.0041(6) 0.0010(5) -0.0005(4)
C52 0.0134(5) 0.0225(6) 0.0211(5) 0.0031(4) -0.0036(4) -0.0011(4)
C62 0.0121(4) 0.0131(4) 0.0144(4) 0.0012(3) -0.0010(3) -0.0010(3)
C72 0.0191(5) 0.0173(5) 0.0123(4) 0.0023(4) 0.0035(4) 0.0016(4)
C82 0.0326(7) 0.0197(6) 0.0217(6) 0.0073(5) 0.0050(5) 0.0018(5)
C92 0.0300(7) 0.0283(7) 0.0168(5) -0.0016(5) 0.0064(5) 0.0051(5)
C102 0.0154(4) 0.0151(5) 0.0124(4) 0.0014(3) -0.0019(3) -0.0016(4)
C112 0.0304(7) 0.0206(6) 0.0171(5) -0.0025(4) -0.0031(5) -0.0030(5)
C122 0.0247(6) 0.0171(5) 0.0195(5) 0.0051(4) 0.0000(4) -0.0009(4)
C13 0.0117(4) 0.0121(4) 0.0133(4) -0.0014(3) 0.0005(3) 0.0000(3)
C23 0.0132(4) 0.0165(5) 0.0135(4) -0.0025(4) 0.0000(3) 0.0002(3)
C33 0.0193(5) 0.0167(5) 0.0189(5) -0.0048(4) 0.0021(4) -0.0029(4)
C43 0.0206(5) 0.0133(4) 0.0258(5) -0.0024(4) 0.0024(4) -0.0028(4)
C53 0.0201(5) 0.0142(5) 0.0185(5) 0.0016(4) 0.0011(4) 0.0006(4)
C63 0.0139(4) 0.0150(5) 0.0129(4) -0.0001(3) -0.0002(3) 0.0009(3)
C73 0.0209(5) 0.0204(5) 0.0134(5) -0.0004(4) 0.0012(4) 0.0026(4)
C83 0.0263(7) 0.0702(13) 0.0164(6) 0.0001(7) -0.0022(5) 0.0088(8)
C93 0.0209(6) 0.0280(7) 0.0221(6) 0.0015(5) 0.0064(5) 0.0021(5)
C103 0.0261(6) 0.0184(5) 0.0131(5) -0.0005(4) -0.0028(4) -0.0021(4)
C113 0.0472(10) 0.0589(12) 0.0203(7) -0.0123(7) -0.0052(7) 0.0300(9)
C123 0.0317(7) 0.0435(9) 0.0173(6) 0.0015(6) -0.0059(5) 0.0119(6)

loop_
_atom_type_symbol
_atom_type_description
_atom_type_scat_dispersion_real
_atom_type_scat_dispersion_imag
_atom_type_scat_source
C C 0.0033 0.0016 'International Tables Vol C Tables 4.2.6.8 and 6.1.1.4'
H H 0.0000 0.0000 'International Tables Vol C Tables 4.2.6.8 and 6.1.1.4'
N N 0.0061 0.0033 'International Tables Vol C Tables 4.2.6.8 and 6.1.1.4'
O O 0.0106 0.0060 'International Tables Vol C Tables 4.2.6.8 and 6.1.1.4'
Co Co 0.3494 0.9721 'International Tables Vol C Tables 4.2.6.8 and 6.1.1.4'

loop_
_geom_angle_atom_site_label_1
_geom_angle_atom_site_label_2
_geom_angle_atom_site_label_3
_geom_angle
C1 Co1 N21 162.18(5)
C1 Co1 N11 101.86(5)
N21 Co1 N11 94.50(4)
C1 Co1 C13 120.50(5)
N21 Co1 C13 41.74(4)
N11 Co1 C13 133.62(4)
C1 Co1 C23 96.01(5)
N21 Co1 C23 69.86(4)
N11 Co1 C23 158.08(4)
C13 Co1 C23 39.06(4)
O1 C1 Co1 174.34(11)
C21 N11 C12 121.40(9)
C21 N11 Co1 124.28(7)
C12 N11 Co1 114.26(7)
C41 N21 C13 143.68(10)
C41 N21 Co1 132.67(8)
C13 N21 Co1 78.04(6)
C71 C11 C61 105.30(9)
C71 C11 C81 109.18(10)
C61 C11 C81 106.57(9)
C71 C11 C21 108.13(9)
C61 C11 C21 119.44(9)
C81 C11 C21 107.92(9)
N11 C21 C31 121.96(10)
N11 C21 C11 126.97(9)
C31 C21 C11 111.07(9)
C41 C31 C21 129.09(10)
C41 C31 H31A 115.5
C21 C31 H31A 115.5
N21 C41 C31 117.21(10)
N21 C41 C51 122.78(10)
C31 C41 C51 119.41(10)
C111 C51 C101 110.13(10)
C111 C51 C91 107.61(10)
C101 C51 C91 108.38(10)
C111 C51 C41 112.58(10)
C101 C51 C41 109.98(9)
C91 C51 C41 108.01(9)
C11 C61 H61A 109.5
C11 C61 H61B 109.5
H61A C61 H61B 109.5
C11 C61 H61C 109.5
H61A C61 H61C 109.5
H61B C61 H61C 109.5
C11 C71 H71A 109.5
C11 C71 H71B 109.5
H71A C71 H71B 109.5
C11 C71 H71C 109.5
H71A C71 H71C 109.5
H71B C71 H71C 109.5
C11 C81 H81A 109.5
C11 C81 H81B 109.5
H81A C81 H81B 109.5
C11 C81 H81C 109.5
H81A C81 H81C 109.5
H81B C81 H81C 109.5
C51 C91 H91A 109.5
C51 C91 H91B 109.5
H91A C91 H91B 109.5
C51 C91 H91C 109.5
H91A C91 H91C 109.5
H91B C91 H91C 109.5
C51 C101 H10A 109.5
C51 C101 H10B 109.5
H10A C101 H10B 109.5
C51 C101 H10C 109.5
H10A C101 H10C 109.5
H10B C101 H10C 109.5
C51 C111 H11A 109.5
C51 C111 H11B 109.5
H11A C111 H11B 109.5
C51 C111 H11C 109.5
H11A C111 H11C 109.5
H11B C111 H11C 109.5
C22 C12 C62 120.84(9)
C22 C12 N11 119.32(9)
C62 C12 N11 119.70(9)
C32 C22 C12 118.40(11)
C32 C22 C72 119.36(10)
C12 C22 C72 122.22(10)
C42 C32 C22 121.71(11)
C42 C32 H32A 119.1
C22 C32 H32A 119.1
C32 C42 C52 119.05(11)
C32 C42 H42A 120.5
C52 C42 H42A 120.5
C42 C52 C62 121.46(12)
C42 C52 H52A 119.3
C62 C52 H52A 119.3
C52 C62 C12 118.42(11)
C52 C62 C102 118.38(10)
C12 C62 C102 123.19(9)
C22 C72 C82 108.88(11)
C22 C72 C92 112.91(10)
C82 C72 C92 109.70(11)
C22 C72 H72A 108.4
C82 C72 H72A 108.4
C92 C72 H72A 108.4
C72 C82 H82A 109.5
C72 C82 H82B 109.5
H82A C82 H82B 109.5
C72 C82 H82C 109.5
H82A C82 H82C 109.5
H82B C82 H82C 109.5
C72 C92 H92A 109.5
C72 C92 H92B 109.5
H92A C92 H92B 109.5
C72 C92 H92C 109.5
H92A C92 H92C 109.5
H92B C92 H92C 109.5
C62 C102 C122 112.16(10)
C62 C102 C112 110.45(10)
C122 C102 C112 109.81(10)
C62 C102 H10D 108.1
C122 C102 H10D 108.1
C112 C102 H10D 108.1
C102 C112 H11D 109.5
C102 C112 H11E 109.5
H11D C112 H11E 109.5
C102 C112 H11F 109.5
H11D C112 H11F 109.5
H11E C112 H11F 109.5
C102 C122 H12A 109.5
C102 C122 H12B 109.5
H12A C122 H12B 109.5
C102 C122 H12C 109.5
H12A C122 H12C 109.5
H12B C122 H12C 109.5
N21 C13 C23 111.39(10)
N21 C13 C63 125.61(10)
C23 C13 C63 121.72(10)
N21 C13 Co1 60.22(5)
C23 C13 Co1 77.24(7)
C63 C13 Co1 119.74(8)
C33 C23 C13 116.41(10)
C33 C23 C73 117.40(10)
C13 C23 C73 122.30(10)
C33 C23 Co1 121.38(8)
C13 C23 Co1 63.70(6)
C73 C23 Co1 102.96(7)
C43 C33 C23 121.58(11)
C43 C33 H33A 119.2
C23 C33 H33A 119.2
C33 C43 C53 120.73(11)
C33 C43 H43A 119.6
C53 C43 H43A 119.6
C63 C53 C43 121.99(11)
C63 C53 H53A 119.0
C43 C53 H53A 119.0
C53 C63 C13 117.43(10)
C53 C63 C103 121.54(11)
C13 C63 C103 120.75(10)
C83 C73 C23 113.46(12)
C83 C73 C93 110.35(12)
C23 C73 C93 109.97(10)
C83 C73 H73A 107.6
C23 C73 H73A 107.6
C93 C73 H73A 107.6
C73 C83 H83A 109.5
C73 C83 H83B 109.5
H83A C83 H83B 109.5
C73 C83 H83C 109.5
H83A C83 H83C 109.5
H83B C83 H83C 109.5
C73 C93 H93A 109.5
C73 C93 H93B 109.5
H93A C93 H93B 109.5
C73 C93 H93C 109.5
H93A C93 H93C 109.5
H93B C93 H93C 109.5
C63 C103 C123 114.09(12)
C63 C103 C113 109.64(12)
C123 C103 C113 109.36(12)
C63 C103 H10E 107.8
C123 C103 H10E 107.8
C113 C103 H10E 107.8
C103 C113 H11G 109.5
C103 C113 H11H 109.5
H11G C113 H11H 109.5
C103 C113 H11I 109.5
H11G C113 H11I 109.5
H11H C113 H11I 109.5
C103 C123 H12D 109.5
C103 C123 H12E 109.5
H12D C123 H12E 109.5
C103 C123 H12F 109.5
H12D C123 H12F 109.5
H12E C123 H12F 109.5

loop_
_geom_bond_atom_site_label_1
_geom_bond_atom_site_label_2
_geom_bond_distance
Co1 C1 1.7427(12)
Co1 N21 1.8108(9)
Co1 N11 1.9019(9)
Co1 C13 2.0411(11)
Co1 C23 2.2205(11)
C1 O1 1.1536(15)
N11 C21 1.3449(14)
N11 C12 1.4508(13)
N21 C41 1.3226(15)
N21 C13 1.3890(14)
C11 C71 1.5375(17)
C11 C61 1.5414(16)
C11 C81 1.5434(16)
C11 C21 1.5730(15)
C21 C31 1.4179(15)
C31 C41 1.3850(16)
C31 H31A 0.9500
C41 C51 1.5405(15)
C51 C111 1.5301(17)
C51 C101 1.5355(17)
C51 C91 1.5372(18)
C61 H61A 0.9800
C61 H61B 0.9800
C61 H61C 0.9800
C71 H71A 0.9800
C71 H71B 0.9800
C71 H71C 0.9800
C81 H81A 0.9800
C81 H81B 0.9800
C81 H81C 0.9800
C91 H91A 0.9800
C91 H91B 0.9800
C91 H91C 0.9800
C101 H10A 0.9800
C101 H10B 0.9800
C101 H10C 0.9800
C111 H11A 0.9800
C111 H11B 0.9800
C111 H11C 0.9800
C12 C22 1.4035(15)
C12 C62 1.4043(15)
C22 C32 1.3943(17)
C22 C72 1.5191(16)
C32 C42 1.382(2)
C32 H32A 0.9500
C42 C52 1.387(2)
C42 H42A 0.9500
C52 C62 1.3957(16)
C52 H52A 0.9500
C62 C102 1.5154(16)
C72 C82 1.5273(18)
C72 C92 1.5314(18)
C72 H72A 1.0000
C82 H82A 0.9800
C82 H82B 0.9800
C82 H82C 0.9800
C92 H92A 0.9800
C92 H92B 0.9800
C92 H92C 0.9800
C102 C122 1.5295(17)
C102 C112 1.5311(17)
C102 H10D 1.0000
C112 H11D 0.9800
C112 H11E 0.9800
C112 H11F 0.9800
C122 H12A 0.9800
C122 H12B 0.9800
C122 H12C 0.9800
C13 C23 1.4347(16)
C13 C63 1.4472(16)
C23 C33 1.4319(17)
C23 C73 1.5248(17)
C33 C43 1.3568(19)
C33 H33A 0.9500
C43 C53 1.4167(18)
C43 H43A 0.9500
C53 C63 1.3656(17)
C53 H53A 0.9500
C63 C103 1.5109(17)
C73 C83 1.521(2)
C73 C93 1.5291(18)
C73 H73A 1.0000
C83 H83A 0.9800
C83 H83B 0.9800
C83 H83C 0.9800
C93 H93A 0.9800
C93 H93B 0.9800
C93 H93C 0.9800
C103 C123 1.5252(19)
C103 C113 1.530(2)
C103 H10E 1.0000
C113 H11G 0.9800
C113 H11H 0.9800
C113 H11I 0.9800
C123 H12D 0.9800
C123 H12E 0.9800
C123 H12F 0.9800

loop_
_geom_torsion_atom_site_label_1
_geom_torsion_atom_site_label_2
_geom_torsion_atom_site_label_3
_geom_torsion_atom_site_label_4
_geom_torsion
N21 Co1 C1 O1 -0.8(12)
N11 Co1 C1 O1 155.4(11)
C13 Co1 C1 O1 -4.9(11)
C23 Co1 C1 O1 -37.4(11)
C1 Co1 N11 C21 -173.62(9)
N21 Co1 N11 C21 -0.71(9)
C13 Co1 N11 C21 -17.20(11)
C23 Co1 N11 C21 42.46(16)
C1 Co1 N11 C12 3.53(8)
N21 Co1 N11 C12 176.43(7)
C13 Co1 N11 C12 159.94(7)
C23 Co1 N11 C12 -140.40(10)
C1 Co1 N21 C41 152.34(15)
N11 Co1 N21 C41 -4.39(12)
C13 Co1 N21 C41 157.63(14)
C23 Co1 N21 C41 -168.60(12)
C1 Co1 N21 C13 -5.29(19)
N11 Co1 N21 C13 -162.02(6)
C23 Co1 N21 C13 33.77(6)
C12 N11 C21 C31 -174.40(10)
Co1 N11 C21 C31 2.55(15)
C12 N11 C21 C11 5.64(16)
Co1 N11 C21 C11 -177.41(8)
C71 C11 C21 N11 121.39(12)
C61 C11 C21 N11 1.15(16)
C81 C11 C21 N11 -120.62(12)
C71 C11 C21 C31 -58.57(12)
C61 C11 C21 C31 -178.81(10)
C81 C11 C21 C31 59.42(12)
N11 C21 C31 C41 -0.14(19)
C11 C21 C31 C41 179.82(11)
C13 N21 C41 C31 148.07(15)
Co1 N21 C41 C31 7.01(17)
C13 N21 C41 C51 -40.9(2)
Co1 N21 C41 C51 178.08(9)
C21 C31 C41 N21 -4.48(18)
C21 C31 C41 C51 -175.86(11)
N21 C41 C51 C111 5.29(16)
C31 C41 C51 C111 176.17(11)
N21 C41 C51 C101 128.51(12)
C31 C41 C51 C101 -60.61(14)
N21 C41 C51 C91 -113.38(12)
C31 C41 C51 C91 57.50(14)
C21 N11 C12 C22 83.19(13)
Co1 N11 C12 C22 -94.04(10)
C21 N11 C12 C62 -100.96(12)
Co1 N11 C12 C62 81.81(11)
C62 C12 C22 C32 2.96(17)
N11 C12 C22 C32 178.76(11)
C62 C12 C22 C72 -175.18(10)
N11 C12 C22 C72 0.62(16)
C12 C22 C32 C42 0.0(2)
C72 C22 C32 C42 178.16(12)
C22 C32 C42 C52 -2.4(2)
C32 C42 C52 C62 1.9(2)
C42 C52 C62 C12 0.95(19)
C42 C52 C62 C102 -178.95(12)
C22 C12 C62 C52 -3.40(17)
N11 C12 C62 C52 -179.19(10)
C22 C12 C62 C102 176.50(10)
N11 C12 C62 C102 0.71(16)
C32 C22 C72 C82 -73.23(14)
C12 C22 C72 C82 104.89(13)
C32 C22 C72 C92 48.86(16)
C12 C22 C72 C92 -133.02(12)
C52 C62 C102 C122 -64.27(14)
C12 C62 C102 C122 115.83(12)
C52 C62 C102 C112 58.58(14)
C12 C62 C102 C112 -121.32(12)
C41 N21 C13 C23 148.02(15)
Co1 N21 C13 C23 -60.16(8)
C41 N21 C13 C63 -44.8(2)
Co1 N21 C13 C63 107.05(10)
C41 N21 C13 Co1 -151.81(17)
C1 Co1 C13 N21 178.12(7)
N11 Co1 C13 N21 25.15(9)
C23 Co1 C13 N21 -124.09(9)
C1 Co1 C13 C23 -57.79(8)
N21 Co1 C13 C23 124.09(9)
N11 Co1 C13 C23 149.24(6)
C1 Co1 C13 C63 61.65(10)
N21 Co1 C13 C63 -116.47(11)
N11 Co1 C13 C63 -91.31(10)
C23 Co1 C13 C63 119.44(11)
N21 C13 C23 C33 164.30(10)
C63 C13 C23 C33 -3.49(16)
Co1 C13 C23 C33 113.77(10)
N21 C13 C23 C73 -38.52(14)
C63 C13 C23 C73 153.69(11)
Co1 C13 C23 C73 -89.06(10)
N21 C13 C23 Co1 50.53(7)
C63 C13 C23 Co1 -117.26(10)
C1 Co1 C23 C33 26.62(10)
N21 Co1 C23 C33 -142.20(11)
N11 Co1 C23 C33 171.20(10)
C13 Co1 C23 C33 -106.24(12)
C1 Co1 C23 C13 132.86(7)
N21 Co1 C23 C13 -35.96(6)
N11 Co1 C23 C13 -82.56(13)
C1 Co1 C23 C73 -107.28(8)
N21 Co1 C23 C73 83.90(8)
N11 Co1 C23 C73 37.30(15)
C13 Co1 C23 C73 119.86(10)
C13 C23 C33 C43 3.25(17)
C73 C23 C33 C43 -155.08(12)
Co1 C23 C33 C43 77.19(14)
C23 C33 C43 C53 -0.25(19)
C33 C43 C53 C63 -2.82(19)
C43 C53 C63 C13 2.50(17)
C43 C53 C63 C103 -171.43(12)
N21 C13 C63 C53 -165.27(11)
C23 C13 C63 C53 0.71(16)
Co1 C13 C63 C53 -92.39(12)
N21 C13 C63 C103 8.71(17)
C23 C13 C63 C103 174.69(11)
Co1 C13 C63 C103 81.59(12)
C33 C23 C73 C83 -61.94(16)
C13 C23 C73 C83 141.09(14)
Co1 C23 C73 C83 74.20(13)
C33 C23 C73 C93 62.18(14)
C13 C23 C73 C93 -94.78(13)
Co1 C23 C73 C93 -161.68(9)
C53 C63 C103 C123 -33.72(17)
C13 C63 C103 C123 152.56(12)
C53 C63 C103 C113 89.32(16)
C13 C63 C103 C113 -84.40(15)
